data_7048039
loop_
_publ_author_name
'Wilkinson, Luke A.'
'Yue, Thomas T. C.'
'Massey, Emma'
'White, Andrew J. P.'
'Long, Nicholas J.'

_publ_section_title
;
 Cyanoferrocenes as redox-active metalloligands for coordination-driven
 self-assembly.
;
_journal_issue 1
_journal_name_full 'Dalton transactions (Cambridge, England : 2003)'
_journal_page_first 72
_journal_page_last 78
_journal_paper_doi 10.1039/c8dt04215b
_journal_volume 48
_journal_year 2018
_chemical_formula_moiety 'C24 H16 Cu Fe2 N4, F6 P, 3(C4 H8 O)'
_chemical_formula_sum 'C36 H40 Cu F6 Fe2 N4 O3 P'
_chemical_formula_weight 896.93
_space_group_crystal_system monoclinic
_space_group_IT_number 13
_space_group_name_Hall '-P 2yc'
_space_group_name_H-M_alt 'P 1 2/c 1'
_symmetry_space_group_name_Hall '-P 2yc'
_symmetry_space_group_name_H-M 'P 1 2/c 1'
_atom_sites_solution_hydrogens geom
_audit_creation_method SHELXL-2017/1
_audit_update_record
;
2018-10-17 deposited with the CCDC.
2018-11-12 downloaded from the CCDC.
;
_cell_angle_alpha 90
_cell_angle_beta 92.4850(19)
_cell_angle_gamma 90
_cell_formula_units_Z 2
_cell_length_a 11.3250(2)
_cell_length_b 13.8008(3)
_cell_length_c 12.4291(2)
_cell_measurement_reflns_used 2137
_cell_measurement_temperature 173(2)
_cell_measurement_theta_max 72.6250
_cell_measurement_theta_min 4.7770
_cell_volume 1940.77(6)
_computing_cell_refinement 'CrysAlisPro, Rigaku OD'
_computing_data_collection 'CrysAlisPro, Rigaku OD'
_computing_data_reduction 'CrysAlisPro, Rigaku OD'
_computing_molecular_graphics 'Bruker SHELXTL'
_computing_publication_material 'CIFTAB-2014 (Sheldrick, 2017)'
_computing_structure_refinement 'SHELXL-2017/1 (Sheldrick, 2017)'
_computing_structure_solution 'SHELXS-2014 (Sheldrick, 2017)'
_diffrn_ambient_temperature 173(2)
_diffrn_detector_area_resol_mean 10.4115
_diffrn_measured_fraction_theta_full 0.983
_diffrn_measured_fraction_theta_max 0.945
_diffrn_measurement_device_type 'Agilent Xcalibur PX Ultra A'
_diffrn_measurement_method 'omega scans'
_diffrn_radiation_type CuK\a
_diffrn_radiation_wavelength 1.54184
_diffrn_reflns_av_R_equivalents 0.0389
_diffrn_reflns_av_unetI/netI 0.0593
_diffrn_reflns_Laue_measured_fraction_full 0.983
_diffrn_reflns_Laue_measured_fraction_max 0.945
_diffrn_reflns_limit_h_max 13
_diffrn_reflns_limit_h_min -6
_diffrn_reflns_limit_k_max 15
_diffrn_reflns_limit_k_min -16
_diffrn_reflns_limit_l_max 15
_diffrn_reflns_limit_l_min -13
_diffrn_reflns_number 6372
_diffrn_reflns_point_group_measured_fraction_full 0.983
_diffrn_reflns_point_group_measured_fraction_max 0.945
_diffrn_reflns_theta_full 67.684
_diffrn_reflns_theta_max 73.686
_diffrn_reflns_theta_min 3.907
_diffrn_source 'Enhance Ultra (Cu) X-ray Source'
_exptl_absorpt_coefficient_mu 7.544
_exptl_absorpt_correction_T_max 0.905
_exptl_absorpt_correction_T_min 0.330
_exptl_absorpt_correction_type analytical
_exptl_absorpt_process_details
; 
CrysAlisPro 1.171.38.46 (Rigaku Oxford Diffraction, 2015) 
Analytical numeric absorption correction using a multifaceted crystal 
model based on expressions derived by R.C. Clark & J.S. Reid. 
(Clark, R. C. & Reid, J. S. (1995). Acta Cryst. A51, 887-897) 
Empirical absorption correction using spherical harmonics, 
implemented in SCALE3 ABSPACK scaling algorithm. 
;
_exptl_crystal_colour Orange
_exptl_crystal_density_diffrn 1.535
_exptl_crystal_description 'platy needles'
_exptl_crystal_F_000 916
_exptl_crystal_size_max 0.341
_exptl_crystal_size_mid 0.086
_exptl_crystal_size_min 0.013
_refine_diff_density_max 0.780
_refine_diff_density_min -0.436
_refine_diff_density_rms 0.085
_refine_ls_extinction_method none
_refine_ls_goodness_of_fit_ref 1.038
_refine_ls_hydrogen_treatment constr
_refine_ls_matrix_type full
_refine_ls_number_parameters 281
_refine_ls_number_reflns 3711
_refine_ls_number_restraints 103
_refine_ls_restrained_S_all 1.030
_refine_ls_R_factor_all 0.0788
_refine_ls_R_factor_gt 0.0500
_refine_ls_shift/su_max 0.000
_refine_ls_shift/su_mean 0.000
_refine_ls_structure_factor_coef Fsqd
_refine_ls_weighting_details 'w=1/[\s^2^(Fo^2^)+(0.0522P)^2^+2.4234P] where P=(Fo^2^+2Fc^2^)/3'
_refine_ls_weighting_scheme calc
_refine_ls_wR_factor_gt 0.1163
_refine_ls_wR_factor_ref 0.1350
_reflns_Friedel_coverage 0.000
_reflns_number_gt 2708
_reflns_number_total 3711
_reflns_threshold_expression 'I > 2\s(I)'
_cod_data_source_file c8dt04215b2.cif
_cod_data_source_block 1
_cod_depositor_comments 'Adding full bibliography for 7048039--7048040.cif.'
_cod_original_cell_volume 1940.77(7)
_cod_database_code 7048039
_shelx_shelxl_version_number 2017/1
_shelx_space_group_comment
; 
The symmetry employed for this shelxl refinement is uniquely defined 
by the following loop, which should always be used as a source of 
symmetry information in preference to the above space-group names. 
They are only intended as comments. 
;

loop_
_space_group_symop_operation_xyz
'x, y, z'
'-x, y, -z+1/2'
'-x, -y, -z'
'x, -y, z-1/2'

loop_
_atom_site_label
_atom_site_type_symbol
_atom_site_fract_x
_atom_site_fract_y
_atom_site_fract_z
_atom_site_U_iso_or_equiv
_atom_site_adp_type
_atom_site_occupancy
_atom_site_site_symmetry_order
_atom_site_calc_flag
_atom_site_refinement_flags_posn
_atom_site_refinement_flags_adp
_atom_site_refinement_flags_occupancy
_atom_site_disorder_assembly
_atom_site_disorder_group
Cu1 Cu 0.500000 0.02568(7) 0.750000 0.0351(2) Uani 1 2 d S T P . .
Fe1 Fe 0.70739(6) 0.32266(5) 0.46823(5) 0.03199(18) Uani 1 1 d . . . . .
C1 C 0.7461(4) 0.1974(3) 0.5437(3) 0.0324(9) Uani 1 1 d . . . . .
C2 C 0.7461(4) 0.1848(3) 0.4280(3) 0.0336(9) Uani 1 1 d . . . . .
C3 C 0.8344(4) 0.2497(3) 0.3893(4) 0.0395(10) Uani 1 1 d . . . . .
H3A H 0.854213 0.257569 0.316366 0.047 Uiso 1 1 calc R U . . .
C4 C 0.8861(4) 0.2995(3) 0.4783(4) 0.0411(11) Uani 1 1 d . . . . .
H4A H 0.946850 0.346776 0.474799 0.049 Uiso 1 1 calc R U . . .
C5 C 0.8341(4) 0.2685(3) 0.5732(4) 0.0414(11) Uani 1 1 d . . . . .
H5A H 0.853682 0.290677 0.644134 0.050 Uiso 1 1 calc R U . . .
C6 C 0.5518(4) 0.3771(4) 0.5193(5) 0.0529(13) Uani 1 1 d . . . . .
H6A H 0.503534 0.348547 0.571376 0.063 Uiso 1 1 calc R U . . .
C7 C 0.6447(5) 0.4436(4) 0.5409(5) 0.0548(13) Uani 1 1 d . . . . .
H7A H 0.669789 0.467719 0.609707 0.066 Uiso 1 1 calc R U . . .
C8 C 0.6935(5) 0.4679(4) 0.4417(5) 0.0541(14) Uani 1 1 d . . . . .
H8A H 0.760461 0.513740 0.431369 0.065 Uiso 1 1 calc R U . . .
C9 C 0.6304(5) 0.4176(4) 0.3606(5) 0.0554(14) Uani 1 1 d . . . . .
H9A H 0.644297 0.421412 0.285848 0.067 Uiso 1 1 calc R U . . .
C10 C 0.5429(4) 0.3602(4) 0.4066(5) 0.0532(13) Uani 1 1 d . . . . .
H10A H 0.488556 0.318385 0.369351 0.064 Uiso 1 1 calc R U . . .
C11 C 0.6673(4) 0.1482(3) 0.6110(4) 0.0372(10) Uani 1 1 d . . . . .
N12 N 0.6016(4) 0.1061(3) 0.6614(3) 0.0417(9) Uani 1 1 d . . . . .
C13 C 0.6707(4) 0.1185(3) 0.3701(3) 0.0355(9) Uani 1 1 d . . . . .
N14 N 0.6099(4) 0.0632(3) 0.3309(3) 0.0425(9) Uani 1 1 d . . . . .
P20 P 1.000000 0.48678(12) 0.750000 0.0361(4) Uani 1 2 d S T P . .
F21 F 1.000000 0.3719(3) 0.750000 0.0773(16) Uani 1 2 d S T P . .
F22 F 1.1397(3) 0.4863(3) 0.7606(3) 0.0791(11) Uani 1 1 d . . . . .
F23 F 1.0021(3) 0.4870(3) 0.6228(2) 0.0706(10) Uani 1 1 d . . . . .
F24 F 1.000000 0.6011(4) 0.750000 0.0813(16) Uani 1 2 d S T P . .
O30 O 0.2949(10) 0.2253(8) 0.3753(6) 0.058(2) Uani 0.66(3) 1 d D U P A 1
C31 C 0.2200(13) 0.2886(9) 0.4288(9) 0.059(3) Uani 0.66(3) 1 d D U P A 1
H31A H 0.138546 0.284006 0.396917 0.071 Uiso 0.66(3) 1 calc R U P A 1
H31B H 0.247576 0.356263 0.421122 0.071 Uiso 0.66(3) 1 calc R U P A 1
C32 C 0.2214(13) 0.2614(8) 0.5441(8) 0.060(3) Uani 0.66(3) 1 d D U P A 1
H32A H 0.142022 0.268558 0.573525 0.072 Uiso 0.66(3) 1 calc R U P A 1
H32B H 0.278423 0.301630 0.587137 0.072 Uiso 0.66(3) 1 calc R U P A 1
C33 C 0.2597(17) 0.1557(10) 0.5436(11) 0.085(5) Uani 0.66(3) 1 d D U P A 1
H33A H 0.306258 0.138701 0.610190 0.102 Uiso 0.66(3) 1 calc R U P A 1
H33B H 0.190833 0.111716 0.535410 0.102 Uiso 0.66(3) 1 calc R U P A 1
C34 C 0.3342(14) 0.1518(9) 0.4469(10) 0.071(4) Uani 0.66(3) 1 d D U P A 1
H34A H 0.418395 0.162012 0.468733 0.085 Uiso 0.66(3) 1 calc R U P A 1
H34B H 0.326325 0.087624 0.411644 0.085 Uiso 0.66(3) 1 calc R U P A 1
O30' O 0.263(2) 0.2077(16) 0.3671(13) 0.070(6) Uiso 0.34(3) 1 d D U P A 2
C31' C 0.194(3) 0.2733(18) 0.4230(16) 0.059(7) Uiso 0.34(3) 1 d D U P A 2
H31C H 0.114617 0.279835 0.386469 0.070 Uiso 0.34(3) 1 calc R U P A 2
H31D H 0.231775 0.337837 0.425575 0.070 Uiso 0.34(3) 1 calc R U P A 2
C32' C 0.1822(19) 0.2347(18) 0.5349(14) 0.059(6) Uiso 0.34(3) 1 d D U P A 2
H32C H 0.112683 0.191566 0.539392 0.071 Uiso 0.34(3) 1 calc R U P A 2
H32D H 0.176376 0.287714 0.588036 0.071 Uiso 0.34(3) 1 calc R U P A 2
C33' C 0.297(2) 0.179(2) 0.5515(16) 0.081(8) Uiso 0.34(3) 1 d D U P A 2
H33C H 0.291839 0.127905 0.607351 0.097 Uiso 0.34(3) 1 calc R U P A 2
H33D H 0.364910 0.222006 0.570184 0.097 Uiso 0.34(3) 1 calc R U P A 2
C34' C 0.306(3) 0.1354(18) 0.4392(19) 0.075(8) Uiso 0.34(3) 1 d D U P A 2
H34C H 0.388825 0.118903 0.424825 0.090 Uiso 0.34(3) 1 calc R U P A 2
H34D H 0.257299 0.075886 0.431859 0.090 Uiso 0.34(3) 1 calc R U P A 2
O40 O 0.966(3) 0.0501(18) 0.651(2) 0.118(10) Uiso 0.266(14) 1 d D U P B -1
C41 C 0.968(3) 0.0968(18) 0.754(3) 0.089(10) Uiso 0.266(14) 1 d D U P B -1
H41A H 0.891800 0.128928 0.765231 0.107 Uiso 0.266(14) 1 calc R U P B -1
H41B H 1.031704 0.146332 0.758770 0.107 Uiso 0.266(14) 1 calc R U P B -1
C42 C 0.991(8) 0.019(3) 0.836(2) 0.167(18) Uiso 0.266(14) 1 d D U P B -1
H42A H 1.050667 0.041090 0.892016 0.201 Uiso 0.266(14) 1 calc R U P B -1
H42B H 0.917518 0.002226 0.872060 0.201 Uiso 0.266(14) 1 calc R U P B -1
C43 C 1.036(3) -0.066(2) 0.776(2) 0.085(8) Uiso 0.266(14) 1 d D U P B -1
H43A H 1.123738 -0.069455 0.783785 0.101 Uiso 0.266(14) 1 calc R U P B -1
H43B H 1.002738 -0.126876 0.802781 0.101 Uiso 0.266(14) 1 calc R U P B -1
C44 C 0.998(4) -0.050(2) 0.6615(17) 0.093(10) Uiso 0.266(14) 1 d D U P B -1
H44A H 1.063450 -0.065265 0.613852 0.111 Uiso 0.266(14) 1 calc R U P B -1
H44B H 0.929828 -0.091414 0.641432 0.111 Uiso 0.266(14) 1 calc R U P B -1
O40' O 1.089(2) -0.026(3) 0.765(2) 0.115(10) Uiso 0.234(14) 1 d D U P B -2
C41' C 1.051(3) -0.017(4) 0.654(2) 0.103(12) Uiso 0.234(14) 1 d D U P B -2
H41C H 1.056366 -0.080336 0.616964 0.124 Uiso 0.234(14) 1 calc R U P B -2
H41D H 1.101425 0.030193 0.616723 0.124 Uiso 0.234(14) 1 calc R U P B -2
C42' C 0.926(3) 0.017(4) 0.653(3) 0.122(14) Uiso 0.234(14) 1 d D U P B -2
H42C H 0.910529 0.064994 0.594115 0.146 Uiso 0.234(14) 1 calc R U P B -2
H42D H 0.870513 -0.037575 0.642262 0.146 Uiso 0.234(14) 1 calc R U P B -2
C43' C 0.912(3) 0.063(3) 0.759(3) 0.098(10) Uiso 0.234(14) 1 d D U P B -2
H43C H 0.833226 0.047588 0.786707 0.117 Uiso 0.234(14) 1 calc R U P B -2
H43D H 0.918981 0.134550 0.753625 0.117 Uiso 0.234(14) 1 calc R U P B -2
C44' C 1.008(6) 0.023(6) 0.832(3) 0.17(2) Uiso 0.234(14) 1 d D U P B -2
H44C H 1.048255 0.076020 0.873073 0.203 Uiso 0.234(14) 1 calc R U P B -2
H44D H 0.974686 -0.022833 0.884146 0.203 Uiso 0.234(14) 1 calc R U P B -2

loop_
_atom_site_aniso_label
_atom_site_aniso_U_11
_atom_site_aniso_U_22
_atom_site_aniso_U_33
_atom_site_aniso_U_23
_atom_site_aniso_U_13
_atom_site_aniso_U_12
Cu1 0.0445(5) 0.0281(5) 0.0324(5) 0.000 -0.0003(4) 0.000
Fe1 0.0311(3) 0.0267(3) 0.0381(4) -0.0006(3) 0.0014(2) -0.0019(3)
C1 0.038(2) 0.027(2) 0.032(2) 0.0036(17) 0.0005(16) -0.0029(17)
C2 0.036(2) 0.026(2) 0.038(2) -0.0032(18) 0.0033(17) -0.0002(18)
C3 0.036(2) 0.036(2) 0.047(3) -0.002(2) 0.0085(19) 0.0015(19)
C4 0.028(2) 0.038(2) 0.057(3) -0.004(2) 0.0013(19) -0.0050(18)
C5 0.041(2) 0.035(2) 0.047(3) -0.005(2) -0.011(2) -0.003(2)
C6 0.043(3) 0.043(3) 0.074(4) 0.004(3) 0.017(3) 0.008(2)
C7 0.062(3) 0.038(3) 0.064(3) -0.017(3) 0.005(3) 0.012(2)
C8 0.049(3) 0.026(2) 0.087(4) 0.005(3) 0.007(3) 0.004(2)
C9 0.062(3) 0.043(3) 0.061(3) 0.023(3) -0.003(3) 0.007(3)
C10 0.042(3) 0.043(3) 0.074(4) 0.009(3) -0.008(2) 0.003(2)
C11 0.045(3) 0.027(2) 0.039(2) -0.0023(19) -0.009(2) 0.0000(19)
N12 0.052(2) 0.033(2) 0.040(2) 0.0000(17) -0.0043(18) -0.0042(18)
C13 0.044(2) 0.031(2) 0.032(2) -0.0102(18) 0.0047(18) -0.0004(19)
N14 0.051(2) 0.037(2) 0.039(2) -0.0071(18) 0.0020(17) -0.0042(19)
P20 0.0401(9) 0.0366(8) 0.0312(7) 0.000 -0.0023(6) 0.000
F21 0.110(4) 0.042(3) 0.075(3) 0.000 -0.045(3) 0.000
F22 0.0413(18) 0.111(3) 0.084(2) -0.009(2) -0.0038(16) -0.0036(19)
F23 0.099(3) 0.078(2) 0.0341(16) 0.0022(16) -0.0010(15) -0.004(2)
F24 0.127(5) 0.041(3) 0.073(3) 0.000 -0.029(3) 0.000
O30 0.049(5) 0.065(5) 0.060(4) -0.006(3) 0.003(3) 0.004(4)
C31 0.050(6) 0.055(6) 0.073(6) 0.010(5) 0.003(5) 0.007(6)
C32 0.060(7) 0.046(5) 0.075(6) -0.009(5) 0.007(5) 0.007(5)
C33 0.107(11) 0.066(7) 0.084(7) 0.033(6) 0.021(7) 0.025(8)
C34 0.067(8) 0.051(6) 0.094(8) -0.010(6) 0.005(6) 0.018(6)

loop_
_atom_type_symbol
_atom_type_description
_atom_type_scat_dispersion_real
_atom_type_scat_dispersion_imag
_atom_type_scat_source
C C 0.0181 0.0091 'International Tables Vol C Tables 4.2.6.8 and 6.1.1.4'
H H 0.0000 0.0000 'International Tables Vol C Tables 4.2.6.8 and 6.1.1.4'
Cu Cu -1.9646 0.5888 'International Tables Vol C Tables 4.2.6.8 and 6.1.1.4'
F F 0.0727 0.0534 'International Tables Vol C Tables 4.2.6.8 and 6.1.1.4'
Fe Fe -1.1336 3.1974 'International Tables Vol C Tables 4.2.6.8 and 6.1.1.4'
N N 0.0311 0.0180 'International Tables Vol C Tables 4.2.6.8 and 6.1.1.4'
O O 0.0492 0.0322 'International Tables Vol C Tables 4.2.6.8 and 6.1.1.4'
P P 0.2955 0.4335 'International Tables Vol C Tables 4.2.6.8 and 6.1.1.4'

loop_
_geom_angle_atom_site_label_1
_geom_angle_atom_site_label_2
_geom_angle_atom_site_label_3
_geom_angle
_geom_angle_site_symmetry_1
_geom_angle_site_symmetry_3
N12 Cu1 N12 111.4(2) 2_656 .
N12 Cu1 N14 105.21(16) 2_656 3_656
N12 Cu1 N14 115.65(16) . 3_656
N12 Cu1 N14 115.65(16) 2_656 4_556
N12 Cu1 N14 105.21(16) . 4_556
N14 Cu1 N14 103.8(2) 3_656 4_556
C1 Fe1 C2 42.19(17) . .
C1 Fe1 C8 159.7(2) . .
C2 Fe1 C8 154.5(2) . .
C1 Fe1 C5 41.52(17) . .
C2 Fe1 C5 70.06(18) . .
C8 Fe1 C5 120.8(2) . .
C1 Fe1 C7 124.8(2) . .
C2 Fe1 C7 164.5(2) . .
C8 Fe1 C7 40.6(2) . .
C5 Fe1 C7 105.4(2) . .
C1 Fe1 C3 69.84(18) . .
C2 Fe1 C3 41.52(18) . .
C8 Fe1 C3 117.3(2) . .
C5 Fe1 C3 68.65(19) . .
C7 Fe1 C3 151.9(2) . .
C1 Fe1 C9 159.7(2) . .
C2 Fe1 C9 122.2(2) . .
C8 Fe1 C9 40.0(2) . .
C5 Fe1 C9 157.5(2) . .
C7 Fe1 C9 67.5(2) . .
C3 Fe1 C9 106.9(2) . .
C1 Fe1 C6 110.2(2) . .
C2 Fe1 C6 128.5(2) . .
C8 Fe1 C6 68.1(2) . .
C5 Fe1 C6 121.9(2) . .
C7 Fe1 C6 40.5(2) . .
C3 Fe1 C6 165.1(2) . .
C9 Fe1 C6 67.5(2) . .
C1 Fe1 C4 69.00(18) . .
C2 Fe1 C4 69.12(18) . .
C8 Fe1 C4 103.4(2) . .
C5 Fe1 C4 40.32(19) . .
C7 Fe1 C4 117.6(2) . .
C3 Fe1 C4 40.29(19) . .
C9 Fe1 C4 122.2(2) . .
C6 Fe1 C4 154.5(2) . .
C1 Fe1 C10 124.7(2) . .
C2 Fe1 C10 110.4(2) . .
C8 Fe1 C10 68.1(2) . .
C5 Fe1 C10 159.2(2) . .
C7 Fe1 C10 68.3(2) . .
C3 Fe1 C10 126.4(2) . .
C9 Fe1 C10 40.3(2) . .
C6 Fe1 C10 40.6(2) . .
C4 Fe1 C10 160.4(2) . .
C11 C1 C5 128.5(4) . .
C11 C1 C2 123.6(4) . .
C5 C1 C2 107.9(4) . .
C11 C1 Fe1 123.8(3) . .
C5 C1 Fe1 70.5(3) . .
C2 C1 Fe1 69.5(2) . .
C13 C2 C3 129.8(4) . .
C13 C2 C1 123.6(4) . .
C3 C2 C1 106.6(4) . .
C13 C2 Fe1 126.7(3) . .
C3 C2 Fe1 70.0(2) . .
C1 C2 Fe1 68.3(2) . .
C4 C3 C2 108.3(4) . .
C4 C3 Fe1 70.1(3) . .
C2 C3 Fe1 68.5(2) . .
C3 C4 C5 109.5(4) . .
C3 C4 Fe1 69.6(3) . .
C5 C4 Fe1 69.5(3) . .
C4 C5 C1 107.7(4) . .
C4 C5 Fe1 70.2(3) . .
C1 C5 Fe1 68.0(2) . .
C7 C6 C10 108.3(5) . .
C7 C6 Fe1 69.7(3) . .
C10 C6 Fe1 70.0(3) . .
C6 C7 C8 107.8(5) . .
C6 C7 Fe1 69.8(3) . .
C8 C7 Fe1 69.6(3) . .
C9 C8 C7 107.7(5) . .
C9 C8 Fe1 70.2(3) . .
C7 C8 Fe1 69.9(3) . .
C8 C9 C10 109.5(5) . .
C8 C9 Fe1 69.8(3) . .
C10 C9 Fe1 70.2(3) . .
C9 C10 C6 106.7(5) . .
C9 C10 Fe1 69.5(3) . .
C6 C10 Fe1 69.4(3) . .
N12 C11 C1 176.9(5) . .
C11 N12 Cu1 175.0(4) . .
N14 C13 C2 175.3(5) . .
C13 N14 Cu1 174.5(4) . 3_656
F24 P20 F22 90.23(17) . 2_756
F24 P20 F22 90.23(18) . .
F22 P20 F22 179.5(3) 2_756 .
F24 P20 F23 89.90(16) . .
F22 P20 F23 88.61(19) 2_756 .
F22 P20 F23 91.39(19) . .
F24 P20 F23 89.90(16) . 2_756
F22 P20 F23 91.39(19) 2_756 2_756
F22 P20 F23 88.61(19) . 2_756
F23 P20 F23 179.8(3) . 2_756
F24 P20 F21 180.0 . .
F22 P20 F21 89.77(17) 2_756 .
F22 P20 F21 89.77(17) . .
F23 P20 F21 90.10(16) . .
F23 P20 F21 90.10(16) 2_756 .
C31 O30 C34 109.3(6) . .
O30 C31 C32 108.6(6) . .
C31 C32 C33 103.3(7) . .
C34 C33 C32 102.0(8) . .
O30 C34 C33 107.9(6) . .
C31' O30' C34' 109.1(10) . .
O30' C31' C32' 107.6(9) . .
C31' C32' C33' 101.4(10) . .
C32' C33' C34' 99.3(11) . .
O30' C34' C33' 105.7(11) . .
C44 O40 C41 111(2) . .
O40 C41 C42 106.7(16) . .
C43 C42 C41 105.5(17) . .
C44 C43 C42 105.8(16) . .
O40 C44 C43 107.3(16) . .
C44' O40' C41' 110(2) . .
O40' C41' C42' 106.3(17) . .
C43' C42' C41' 105.5(16) . .
C42' C43' C44' 106.3(15) . .
O40' C44' C43' 107.0(17) . .

loop_
_geom_bond_atom_site_label_1
_geom_bond_atom_site_label_2
_geom_bond_distance
_geom_bond_site_symmetry_2
Cu1 N12 1.969(4) 2_656
Cu1 N12 1.969(4) .
Cu1 N14 1.989(4) 3_656
Cu1 N14 1.989(4) 4_556
Fe1 C1 2.006(4) .
Fe1 C2 2.021(4) .
Fe1 C8 2.037(5) .
Fe1 C5 2.039(5) .
Fe1 C7 2.040(5) .
Fe1 C3 2.041(4) .
Fe1 C9 2.041(5) .
Fe1 C6 2.042(5) .
Fe1 C4 2.048(4) .
Fe1 C10 2.050(5) .
C1 C11 1.423(6) .
C1 C5 1.434(6) .
C1 C2 1.449(6) .
C2 C13 1.425(6) .
C2 C3 1.440(6) .
C3 C4 1.408(7) .
C4 C5 1.409(7) .
C6 C7 1.413(8) .
C6 C10 1.420(8) .
C7 C8 1.413(8) .
C8 C9 1.395(8) .
C9 C10 1.408(7) .
C11 N12 1.150(6) .
C13 N14 1.124(6) .
P20 F24 1.578(5) .
P20 F22 1.582(3) 2_756
P20 F22 1.582(3) .
P20 F23 1.582(3) .
P20 F23 1.582(3) 2_756
P20 F21 1.586(5) .
O30 C31 1.405(9) .
O30 C34 1.410(9) .
C31 C32 1.481(10) .
C32 C33 1.523(12) .
C33 C34 1.498(12) .
O30' C31' 1.401(13) .
O30' C34' 1.414(13) .
C31' C32' 1.500(13) .
C32' C33' 1.523(15) .
C33' C34' 1.526(15) .
O40 C44 1.43(3) .
O40 C41 1.44(3) .
C41 C42 1.50(2) .
C42 C43 1.50(3) .
C43 C44 1.48(2) .
O40' C44' 1.44(3) .
O40' C41' 1.44(3) .
C41' C42' 1.50(3) .
C42' C43' 1.48(2) .
C43' C44' 1.49(2) .
